data_7135406
loop_
_publ_author_name
'To&#x142;oczko, Aleksandra'
'Ka&#x17a;mierczak, Marcin'
'Maliuzhenko, Vladyslav'
'Siczek, Mi&#x142;osz'
'Weselski, Marek'
'Bronisz, Robert'

_publ_section_title
;
 "Inverted" hysteresis in a bilayer Fe(II) spin crossover system.
;
_journal_issue 22
_journal_name_full 'Chemical communications (Cambridge, England)'
_journal_page_first 6110
_journal_page_last 6113
_journal_paper_doi 10.1039/d6cc00357e
_journal_volume 62
_journal_year 2026
_chemical_formula_moiety 'C25 H44 N6 O2'
_chemical_formula_sum 'C25 H44 N6 O2'
_chemical_formula_weight 460.66
_chemical_melting_point ?
_chemical_name_systematic '1,3-di(1H-1,2,3-triazol-1-yl)propan-2-yl stearate'
_space_group_crystal_system triclinic
_space_group_IT_number 2
_space_group_name_Hall '-P 1'
_space_group_name_H-M_alt 'P -1'
_atom_sites_solution_hydrogens geom
_atom_sites_solution_primary dual
_audit_creation_date 2025-07-05
_audit_creation_method
;
Olex2 1.5
(compiled 2024.02.16 svn.r378c4104 for OlexSys, GUI svn.r6928)
;
_audit_update_record
;
2025-12-11 deposited with the CCDC.	2026-02-18 downloaded from the CCDC.
;
_cell_angle_alpha 85.73(3)
_cell_angle_beta 88.55(3)
_cell_angle_gamma 74.99(4)
_cell_formula_units_Z 2
_cell_length_a 5.376(2)
_cell_length_b 8.035(3)
_cell_length_c 31.164(8)
_cell_measurement_reflns_used 4605
_cell_measurement_temperature 100(1)
_cell_measurement_theta_max 71.7740
_cell_measurement_theta_min 2.8320
_cell_volume 1296.6(8)
_computing_cell_refinement 'CrysAlisPro 1.171.43.143a (Rigaku OD, 2024)'
_computing_data_collection 'CrysAlisPro system (CCD 42.42a 64-bit (release 17-01-2022))'
_computing_data_reduction 'CrysAlisPro 1.171.43.143a (Rigaku OD, 2024)'
_computing_molecular_graphics 'Olex2 1.5 (Dolomanov et al., 2009)'
_computing_publication_material 'Olex2 1.5 (Dolomanov et al., 2009)'
_computing_structure_refinement 'SHELXL 2018/3 (Sheldrick, 2015)'
_computing_structure_solution 'SHELXT  (Sheldrick, 2015)'
_diffrn_ambient_environment N~2~
_diffrn_ambient_temperature 100(1)
_diffrn_detector 'Hybrid Pixel Array Detector'
_diffrn_detector_area_resol_mean 10.0000
_diffrn_detector_type 'HyPix-Arc 150'
_diffrn_measured_fraction_theta_full 0.990
_diffrn_measured_fraction_theta_max 0.953
_diffrn_measurement_details
;
List of Runs (angles in degrees, time in seconds):

  # Type    Start    End  Width  t~exp~   \w     \q     \k     \f   Frames
#--------------------------------------------------------------------------
  1  \w     37.00  98.00   0.50    1.00    --   61.49  15.00  90.00  122
  2  \w     38.00  68.00   0.50    1.00    --   61.49  15.00 -60.00   60
  3  \w     43.00  97.00   0.50    1.00    --   61.49  15.00  30.00  108
  4  \w     71.00 101.00   0.50    1.00    --   61.49  15.00 -30.00   60
  5  \w     75.00 102.00   0.50    1.00    --   61.49  15.00 -60.00   54
  6  \w     37.00  64.00   0.50    1.00    --   61.49  15.00 -30.00   54
  7  \w     42.00 105.00   0.50    1.00    --   74.93   0.00  60.00  126
  8  \w     43.00 105.00   0.50    1.00    --   74.93   0.00 -60.00  124
  9  \w     42.00 102.00   0.50    1.00    --   61.49  15.00-180.00  120
 10  \w     42.00 104.00   0.50    1.00    --   74.93   0.00-180.00  124
 11  \w     43.00 100.00   0.50    1.00    --   61.49  15.00-120.00  114
 12  \w    -79.00 -53.00   0.50    1.00    --  -64.57 126.00 -60.00   52
 13  \w    -71.00 -36.00   0.50    1.00    --  -64.57 126.00-120.00   70
 14  \w    -94.00 -34.00   0.50    1.00    --  -71.19 126.00-180.00  120
 15  \w    -66.00 -41.00   0.50    1.00    --  -71.19 126.00 -90.00   50
 16  \w    -93.00 -34.00   0.50    1.00    --  -71.19 126.00   0.00  118
 17  \w    -94.00 -35.00   0.50    1.00    --  -71.19 126.00 -60.00  118
 18  \w    -95.00 -35.00   0.50    1.00    --  -71.19 126.00  60.00  120
 19  \w    -57.00 -32.00   0.50    1.00    --  -71.19 126.00  90.00   50
 20  \w    -95.00 -35.00   0.50    1.00    --  -71.19 126.00 120.00  120
 21  \w    -95.00 -70.00   0.50    1.00    --  -71.19 126.00  90.00   50
 22  \w    -70.00 -44.00   0.50    1.00    --  -77.85 126.00  90.00   52
 23  \w   -102.00 -76.00   0.50    1.00    --  -77.85 126.00  90.00   52
 24  \w   -102.00 -48.00   0.50    1.00    --  -77.85 126.00 -30.00  108
 25  \w    -66.00 -40.00   0.50    1.00    --  -76.00 125.00  -4.32   52
 26  \w    -99.00 -73.00   0.50    1.00    --  -76.00 124.00 151.05   52
 27  \w   -102.00 -44.00   0.50    1.00    --  -77.85 126.00-120.00  116
 28  \w   -102.00 -52.00   0.50    1.00    --  -77.85 126.00-180.00  100
 29  \w     46.00  98.00   0.50    1.00    --   76.54-120.00-161.03  104
 30  \w     42.00  68.00   0.50    1.00    --   76.54-129.00 -56.00   52
 31  \w     77.00 102.00   0.50    1.00    --   76.54-129.00 -56.00   50
 32  \w     47.00  96.00   0.50    1.00    --   71.73-126.00 -60.00   98
 33  \w     40.00  99.00   0.50    1.00    --   74.93-126.00   0.00  118
 34  \w     73.00  99.00   0.50    1.00    --   74.93-126.00  30.00   52
 35  \w     70.00  96.00   0.50    1.00    --   71.73-126.00  60.00   52
 36  \w     69.00  95.00   0.50    1.00    --   71.73-126.00 120.00   52
 37  \w     72.00  99.00   0.50    1.00    --   74.93-126.00 150.00   54
 38  \w     40.00  67.00   0.50    1.00    --   74.93-126.00 150.00   54
 39  \w     25.00  63.00   0.50    1.00    --   61.49-126.00 120.00   76
 40  \w     46.00  99.00   0.50    1.00    --   74.93-126.00 120.00  106
 41  \w     73.00  99.00   0.50    1.00    --   74.93-126.00  90.00   52
 42  \w     51.00  96.00   0.50    1.00    --   71.73-126.00  30.00   90
 43  \w     43.00  99.00   0.50    1.00    --   74.93-126.00-120.00  112
;
_diffrn_measurement_device 'four-circle diffractometer'
_diffrn_measurement_device_type 'XtaLAB Synergy R, DW system, HyPix-Arc 150'
_diffrn_measurement_method '\w scans'
_diffrn_orient_matrix_type 'CrysAlisPro convention (1999,Acta A55,543-557)'
_diffrn_orient_matrix_UB_11 0.0544973000
_diffrn_orient_matrix_UB_12 0.1469235000
_diffrn_orient_matrix_UB_13 -0.0303504000
_diffrn_orient_matrix_UB_21 -0.2129023000
_diffrn_orient_matrix_UB_22 0.1319648000
_diffrn_orient_matrix_UB_23 0.0226292000
_diffrn_orient_matrix_UB_31 0.1993209000
_diffrn_orient_matrix_UB_32 0.0243775000
_diffrn_orient_matrix_UB_33 0.0320025000
_diffrn_radiation_monochromator mirror
_diffrn_radiation_probe x-ray
_diffrn_radiation_type 'Cu K\a'
_diffrn_radiation_wavelength 1.54184
_diffrn_reflns_av_R_equivalents 0.0528
_diffrn_reflns_av_unetI/netI 0.0545
_diffrn_reflns_Laue_measured_fraction_full 0.990
_diffrn_reflns_Laue_measured_fraction_max 0.953
_diffrn_reflns_limit_h_max 6
_diffrn_reflns_limit_h_min -5
_diffrn_reflns_limit_k_max 9
_diffrn_reflns_limit_k_min -9
_diffrn_reflns_limit_l_max 38
_diffrn_reflns_limit_l_min -34
_diffrn_reflns_number 20255
_diffrn_reflns_point_group_measured_fraction_full 0.990
_diffrn_reflns_point_group_measured_fraction_max 0.953
_diffrn_reflns_theta_full 67.684
_diffrn_reflns_theta_max 74.123
_diffrn_reflns_theta_min 2.844
_diffrn_source 'Rotating-anode X-ray tube'
_diffrn_source_type 'Rigaku (Cu) X-ray Source'
_exptl_absorpt_coefficient_mu 0.605
_exptl_absorpt_correction_T_max 1.000
_exptl_absorpt_correction_T_min 0.941
_exptl_absorpt_correction_type gaussian
_exptl_absorpt_process_details
;
CrysAlisPro 1.171.43.143a (Rigaku Oxford Diffraction, 2024)
Numerical absorption correction based on gaussian integration over
a multifaceted crystal model
Empirical absorption correction using spherical harmonics,
implemented in SCALE3 ABSPACK scaling algorithm.
;
_exptl_crystal_colour 'clear colourless'
_exptl_crystal_density_diffrn 1.180
_exptl_crystal_density_meas ?
_exptl_crystal_description block
_exptl_crystal_F_000 504
_exptl_crystal_recrystallization_method 'Re-crystallisation from solvent: acetonitrile'
_exptl_crystal_size_max 0.058
_exptl_crystal_size_mid 0.034
_exptl_crystal_size_min 0.024
_refine_diff_density_max 0.283
_refine_diff_density_min -0.338
_refine_diff_density_rms 0.069
_refine_ls_extinction_method none
_refine_ls_goodness_of_fit_ref 1.147
_refine_ls_hydrogen_treatment constr
_refine_ls_matrix_type full
_refine_ls_number_parameters 299
_refine_ls_number_reflns 5039
_refine_ls_number_restraints 0
_refine_ls_restrained_S_all 1.147
_refine_ls_R_factor_all 0.1018
_refine_ls_R_factor_gt 0.0759
_refine_ls_shift/su_max 0.000
_refine_ls_shift/su_mean 0.000
_refine_ls_structure_factor_coef Fsqd
_refine_ls_weighting_details 'w=1/[\s^2^(Fo^2^)+(0.0855P)^2^+0.3932P] where P=(Fo^2^+2Fc^2^)/3'
_refine_ls_weighting_scheme calc
_refine_ls_wR_factor_gt 0.1703
_refine_ls_wR_factor_ref 0.1826
_reflns_Friedel_coverage 0.000
_reflns_number_gt 3937
_reflns_number_total 5039
_reflns_threshold_expression 'I > 2\s(I)'
_cod_data_source_file d6cc00357e2.cif
_cod_data_source_block 42es10
_cod_depositor_comments
;
The following automatic conversions were performed:

data item '_chemical_melting_point' value 'not measured' was changed
to '?' -- the value is undefined or not given.

data item '_exptl_crystal_density_meas' value 'not measured' was
changed to '?' -- the value is perceived as not measured.

Automatic conversion script
Id: cif_fix_values 8170 2020-07-09 18:12:32Z antanas 

 Adding full bibliography for 7135405--7135407.cif.
;
_cod_original_cell_volume 1296.7(8)
_cod_database_code 7135406
_shelx_shelxl_version_number 2018/3
_shelx_space_group_comment
;
The symmetry employed for this shelxl refinement is uniquely defined
by the following loop, which should always be used as a source of
symmetry information in preference to the above space-group names.
They are only intended as comments.
;
_olex2_refinement_description
;
1. Fixed Uiso
 At 1.2 times of:
  All C(H) groups, All C(H,H) groups
 At 1.5 times of:
  All C(H,H,H) groups
2.a Ternary CH refined with riding coordinates:
 C102(H102)
2.b Secondary CH2 refined with riding coordinates:
 C101(H10A,H10B), C103(H10C,H10D), C123(H12A,H12B), C124(H12C,H12D), C125(H12E,
 H12F), C126(H12G,H12H), C127(H12I,H12J), C128(H12K,H12L), C129(H12M,H12N),
 C130(H13A,H13B), C131(H13C,H13D), C132(H13E,H13F), C133(H13G,H13H), C134(H13I,
 H13J), C135(H13K,H13L), C136(H13M,H13N), C137(H13O,H13P), C138(H13Q,H13R)
2.c Aromatic/amide H refined with riding coordinates:
 C34(H34), C35(H35), C104(H104), C105(H105)
2.d Idealised Me refined as rotating group:
 C139(H13S,H13T,H13U)
;
_olex2_submission_special_instructions 'No special instructions were received'
_oxdiff_exptl_absorpt_empirical_details
;
Empirical correction (ABSPACK) includes:
- Absorption correction using spherical harmonics
- Frame scaling
;
_oxdiff_exptl_absorpt_empirical_full_max 1.458
_oxdiff_exptl_absorpt_empirical_full_min 0.695

loop_
_space_group_symop_operation_xyz
'x, y, z'
'-x, -y, -z'

loop_
_atom_site_label
_atom_site_type_symbol
_atom_site_fract_x
_atom_site_fract_y
_atom_site_fract_z
_atom_site_U_iso_or_equiv
_atom_site_adp_type
_atom_site_occupancy
_atom_site_site_symmetry_order
_atom_site_calc_flag
_atom_site_refinement_flags_posn
_atom_site_refinement_flags_adp
_atom_site_refinement_flags_occupancy
_atom_site_disorder_assembly
_atom_site_disorder_group
O121 O 0.1471(3) 0.0794(2) 0.12804(5) 0.0199(4) Uani 1 1 d . . . . .
O122 O -0.1920(3) 0.0871(2) 0.17238(5) 0.0282(4) Uani 1 1 d . . . . .
N101 N 0.3941(4) -0.2639(3) 0.10674(6) 0.0200(4) Uani 1 1 d . . . . .
N102 N 0.6500(4) -0.2952(3) 0.11023(7) 0.0243(5) Uani 1 1 d . . . . .
N103 N 0.7255(4) -0.4283(3) 0.13827(6) 0.0243(5) Uani 1 1 d . . . . .
N131 N 0.0484(4) 0.2405(3) 0.04328(6) 0.0212(4) Uani 1 1 d . . . . .
N132 N 0.1915(4) 0.1938(3) 0.00765(6) 0.0249(5) Uani 1 1 d . . . . .
N133 N 0.3344(4) 0.3034(3) 0.00020(6) 0.0254(5) Uani 1 1 d . . . . .
C34 C 0.2823(5) 0.4192(3) 0.03125(8) 0.0253(5) Uani 1 1 d . . . . .
H34 H 0.359574 0.512072 0.033315 0.030 Uiso 1 1 calc R U . . .
C35 C 0.1023(5) 0.3801(3) 0.05867(8) 0.0243(5) Uani 1 1 d . . . . .
H35 H 0.029975 0.438161 0.083302 0.029 Uiso 1 1 calc R U . . .
C101 C 0.2558(5) -0.1281(3) 0.07572(7) 0.0230(5) Uani 1 1 d . . . . .
H10A H 0.187948 -0.181598 0.052538 0.028 Uiso 1 1 calc R U . . .
H10B H 0.377117 -0.064957 0.062494 0.028 Uiso 1 1 calc R U . . .
C102 C 0.0363(4) -0.0024(3) 0.09625(7) 0.0203(5) Uani 1 1 d . . . . .
H102 H -0.083448 -0.066018 0.110709 0.024 Uiso 1 1 calc R U . . .
C103 C -0.1116(4) 0.1352(3) 0.06326(7) 0.0222(5) Uani 1 1 d . . . . .
H10C H -0.178667 0.078346 0.040686 0.027 Uiso 1 1 calc R U . . .
H10D H -0.260630 0.210672 0.077603 0.027 Uiso 1 1 calc R U . . .
C104 C 0.5166(4) -0.4802(3) 0.15263(8) 0.0232(5) Uani 1 1 d . . . . .
H104 H 0.517958 -0.574237 0.173072 0.028 Uiso 1 1 calc R U . . .
C105 C 0.3035(5) -0.3752(3) 0.13294(8) 0.0238(5) Uani 1 1 d . . . . .
H105 H 0.129548 -0.379785 0.136883 0.029 Uiso 1 1 calc R U . . .
C122 C 0.0097(4) 0.1199(3) 0.16456(7) 0.0192(5) Uani 1 1 d . . . . .
C123 C 0.1429(4) 0.2175(3) 0.19183(7) 0.0197(5) Uani 1 1 d . . . . .
H12A H 0.129590 0.333314 0.177331 0.024 Uiso 1 1 calc R U . . .
H12B H 0.327985 0.156190 0.193508 0.024 Uiso 1 1 calc R U . . .
C124 C 0.0360(4) 0.2396(3) 0.23753(7) 0.0216(5) Uani 1 1 d . . . . .
H12C H -0.152302 0.290992 0.236312 0.026 Uiso 1 1 calc R U . . .
H12D H 0.066782 0.124935 0.253453 0.026 Uiso 1 1 calc R U . . .
C125 C 0.1615(5) 0.3551(3) 0.26151(7) 0.0229(5) Uani 1 1 d . . . . .
H12E H 0.350674 0.307112 0.260973 0.027 Uiso 1 1 calc R U . . .
H12F H 0.122335 0.471345 0.246273 0.027 Uiso 1 1 calc R U . . .
C126 C 0.0714(5) 0.3722(3) 0.30811(7) 0.0233(5) Uani 1 1 d . . . . .
H12G H 0.109667 0.255821 0.323292 0.028 Uiso 1 1 calc R U . . .
H12H H -0.117650 0.420709 0.308629 0.028 Uiso 1 1 calc R U . . .
C127 C 0.1981(5) 0.4872(3) 0.33233(7) 0.0215(5) Uani 1 1 d . . . . .
H12I H 0.387447 0.441045 0.330896 0.026 Uiso 1 1 calc R U . . .
H12J H 0.154714 0.604683 0.317720 0.026 Uiso 1 1 calc R U . . .
C128 C 0.1155(5) 0.4997(3) 0.37943(7) 0.0230(5) Uani 1 1 d . . . . .
H12K H 0.158724 0.382248 0.394039 0.028 Uiso 1 1 calc R U . . .
H12L H -0.073806 0.546044 0.380870 0.028 Uiso 1 1 calc R U . . .
C129 C 0.2426(5) 0.6146(3) 0.40360(7) 0.0218(5) Uani 1 1 d . . . . .
H12M H 0.431924 0.569337 0.401740 0.026 Uiso 1 1 calc R U . . .
H12N H 0.197010 0.732496 0.389259 0.026 Uiso 1 1 calc R U . . .
C130 C 0.1638(5) 0.6249(3) 0.45072(7) 0.0230(5) Uani 1 1 d . . . . .
H13A H 0.210905 0.507206 0.465164 0.028 Uiso 1 1 calc R U . . .
H13B H -0.025694 0.669266 0.452627 0.028 Uiso 1 1 calc R U . . .
C131 C 0.2899(5) 0.7413(3) 0.47456(7) 0.0227(5) Uani 1 1 d . . . . .
H13C H 0.479300 0.696913 0.472619 0.027 Uiso 1 1 calc R U . . .
H13D H 0.242842 0.858959 0.460059 0.027 Uiso 1 1 calc R U . . .
C132 C 0.2116(5) 0.7524(3) 0.52178(7) 0.0229(5) Uani 1 1 d . . . . .
H13E H 0.259713 0.634846 0.536322 0.027 Uiso 1 1 calc R U . . .
H13F H 0.022056 0.796029 0.523725 0.027 Uiso 1 1 calc R U . . .
C133 C 0.3360(5) 0.8695(3) 0.54551(7) 0.0222(5) Uani 1 1 d . . . . .
H13G H 0.525602 0.825625 0.543667 0.027 Uiso 1 1 calc R U . . .
H13H H 0.288459 0.986960 0.530915 0.027 Uiso 1 1 calc R U . . .
C134 C 0.2568(5) 0.8810(3) 0.59274(7) 0.0238(5) Uani 1 1 d . . . . .
H13I H 0.303622 0.763403 0.607281 0.029 Uiso 1 1 calc R U . . .
H13J H 0.067295 0.925264 0.594555 0.029 Uiso 1 1 calc R U . . .
C135 C 0.3813(5) 0.9971(3) 0.61663(7) 0.0230(5) Uani 1 1 d . . . . .
H13K H 0.570877 0.952700 0.614957 0.028 Uiso 1 1 calc R U . . .
H13L H 0.334797 1.114724 0.602125 0.028 Uiso 1 1 calc R U . . .
C136 C 0.3002(5) 1.0078(3) 0.66368(7) 0.0230(5) Uani 1 1 d . . . . .
H13M H 0.343128 0.889566 0.677878 0.028 Uiso 1 1 calc R U . . .
H13N H 0.110951 1.053994 0.665184 0.028 Uiso 1 1 calc R U . . .
C137 C 0.4261(5) 1.1203(3) 0.68866(7) 0.0230(5) Uani 1 1 d . . . . .
H13O H 0.615562 1.075203 0.687090 0.028 Uiso 1 1 calc R U . . .
H13P H 0.381064 1.239293 0.674943 0.028 Uiso 1 1 calc R U . . .
C138 C 0.3428(5) 1.1257(3) 0.73562(8) 0.0270(6) Uani 1 1 d . . . . .
H13Q H 0.378895 1.005938 0.748777 0.032 Uiso 1 1 calc R U . . .
H13R H 0.154471 1.176303 0.737066 0.032 Uiso 1 1 calc R U . . .
C139 C 0.4763(6) 1.2295(4) 0.76191(9) 0.0355(7) Uani 1 1 d . . . . .
H13S H 0.432329 1.350187 0.750327 0.053 Uiso 1 1 calc R U . . .
H13T H 0.663227 1.181470 0.760342 0.053 Uiso 1 1 calc R U . . .
H13U H 0.419206 1.223531 0.791970 0.053 Uiso 1 1 calc R U . . .

loop_
_atom_site_aniso_label
_atom_site_aniso_U_11
_atom_site_aniso_U_22
_atom_site_aniso_U_33
_atom_site_aniso_U_23
_atom_site_aniso_U_13
_atom_site_aniso_U_12
O121 0.0227(8) 0.0239(9) 0.0157(8) -0.0078(7) 0.0001(6) -0.0090(7)
O122 0.0287(9) 0.0394(11) 0.0227(9) -0.0139(8) 0.0046(7) -0.0173(8)
N101 0.0198(10) 0.0210(11) 0.0195(10) -0.0045(8) -0.0008(8) -0.0048(8)
N102 0.0212(10) 0.0273(12) 0.0252(10) -0.0041(9) -0.0007(8) -0.0073(9)
N103 0.0243(10) 0.0239(11) 0.0241(11) -0.0030(9) -0.0005(8) -0.0048(9)
N131 0.0254(10) 0.0213(11) 0.0156(9) -0.0039(8) 0.0002(8) -0.0030(8)
N132 0.0311(11) 0.0246(11) 0.0177(10) -0.0044(8) 0.0026(9) -0.0044(9)
N133 0.0313(11) 0.0232(11) 0.0209(10) -0.0024(9) 0.0011(9) -0.0054(9)
C34 0.0325(13) 0.0193(12) 0.0234(12) -0.0058(10) -0.0021(10) -0.0038(10)
C35 0.0337(13) 0.0207(13) 0.0190(12) -0.0079(10) -0.0005(10) -0.0059(10)
C101 0.0295(12) 0.0207(13) 0.0177(11) -0.0052(10) -0.0021(10) -0.0034(10)
C102 0.0260(12) 0.0200(12) 0.0186(11) -0.0081(10) -0.0040(9) -0.0105(10)
C103 0.0223(12) 0.0236(13) 0.0206(12) -0.0062(10) -0.0040(10) -0.0045(10)
C104 0.0252(12) 0.0193(12) 0.0264(13) -0.0033(10) -0.0019(10) -0.0071(10)
C105 0.0227(12) 0.0260(13) 0.0257(12) -0.0023(10) -0.0005(10) -0.0113(10)
C122 0.0207(11) 0.0219(12) 0.0146(11) -0.0016(9) -0.0008(9) -0.0048(9)
C123 0.0235(11) 0.0205(12) 0.0165(11) -0.0032(9) -0.0014(9) -0.0077(9)
C124 0.0264(12) 0.0257(13) 0.0155(11) -0.0040(10) 0.0003(9) -0.0108(10)
C125 0.0287(12) 0.0247(13) 0.0183(11) -0.0064(10) 0.0001(10) -0.0110(10)
C126 0.0272(12) 0.0272(14) 0.0186(12) -0.0078(10) -0.0008(10) -0.0110(10)
C127 0.0260(12) 0.0224(13) 0.0182(11) -0.0057(10) 0.0000(9) -0.0089(10)
C128 0.0270(12) 0.0251(13) 0.0191(12) -0.0064(10) -0.0006(10) -0.0094(10)
C129 0.0275(12) 0.0227(13) 0.0181(11) -0.0063(10) 0.0004(10) -0.0103(10)
C130 0.0267(12) 0.0260(13) 0.0191(12) -0.0070(10) -0.0001(10) -0.0104(10)
C131 0.0281(12) 0.0244(13) 0.0185(12) -0.0049(10) -0.0024(10) -0.0106(10)
C132 0.0286(13) 0.0240(13) 0.0174(11) -0.0048(10) -0.0016(10) -0.0083(10)
C133 0.0261(12) 0.0252(13) 0.0179(11) -0.0054(10) -0.0006(10) -0.0102(10)
C134 0.0287(13) 0.0261(13) 0.0192(12) -0.0071(10) -0.0011(10) -0.0103(10)
C135 0.0283(12) 0.0267(13) 0.0169(11) -0.0062(10) 0.0000(10) -0.0110(10)
C136 0.0261(12) 0.0277(14) 0.0182(12) -0.0052(10) -0.0011(10) -0.0109(10)
C137 0.0285(13) 0.0247(13) 0.0176(11) -0.0045(10) -0.0007(10) -0.0095(10)
C138 0.0346(14) 0.0297(14) 0.0190(12) -0.0076(11) 0.0004(10) -0.0112(11)
C139 0.0490(17) 0.0353(16) 0.0254(14) -0.0128(12) -0.0006(12) -0.0137(13)

loop_
_atom_type_symbol
_atom_type_description
_atom_type_scat_dispersion_real
_atom_type_scat_dispersion_imag
_atom_type_scat_source
C C 0.0181 0.0091 'International Tables Vol C Tables 4.2.6.8 and 6.1.1.4'
H H 0.0000 0.0000 'International Tables Vol C Tables 4.2.6.8 and 6.1.1.4'
N N 0.0311 0.0180 'International Tables Vol C Tables 4.2.6.8 and 6.1.1.4'
O O 0.0492 0.0322 'International Tables Vol C Tables 4.2.6.8 and 6.1.1.4'

loop_
_exptl_crystal_face_index_h
_exptl_crystal_face_index_k
_exptl_crystal_face_index_l
_exptl_crystal_face_perp_dist
-2 -3 -16 0.0128
-3 2 6 0.0268
2 3 16 0.0120
3 -2 -6 0.0277
3 2 13 0.0147
-1 -3 15 0.0163
-1 1 -18 0.0046
3 4 4 0.0092
-3 -4 -2 0.0221

loop_
_geom_angle_atom_site_label_1
_geom_angle_atom_site_label_2
_geom_angle_atom_site_label_3
_geom_angle
_geom_angle_site_symmetry_1
_geom_angle_site_symmetry_3
_geom_angle_publ_flag
C122 O121 C102 117.44(17) . . ?
N102 N101 C101 119.9(2) . . ?
N102 N101 C105 110.8(2) . . ?
C105 N101 C101 129.2(2) . . ?
N103 N102 N101 107.2(2) . . ?
N102 N103 C104 108.6(2) . . ?
N132 N131 C103 121.55(19) . . ?
C35 N131 N132 110.5(2) . . ?
C35 N131 C103 127.5(2) . . ?
N133 N132 N131 107.15(19) . . ?
N132 N133 C34 108.5(2) . . ?
N133 C34 H34 125.5 . . ?
C35 C34 N133 109.0(2) . . ?
C35 C34 H34 125.5 . . ?
N131 C35 C34 105.0(2) . . ?
N131 C35 H35 127.5 . . ?
C34 C35 H35 127.5 . . ?
N101 C101 H10A 109.2 . . ?
N101 C101 H10B 109.2 . . ?
N101 C101 C102 112.2(2) . . ?
H10A C101 H10B 107.9 . . ?
C102 C101 H10A 109.2 . . ?
C102 C101 H10B 109.2 . . ?
O121 C102 C101 106.96(17) . . ?
O121 C102 H102 109.6 . . ?
O121 C102 C103 109.38(18) . . ?
C101 C102 H102 109.6 . . ?
C101 C102 C103 111.6(2) . . ?
C103 C102 H102 109.6 . . ?
N131 C103 C102 112.21(18) . . ?
N131 C103 H10C 109.2 . . ?
N131 C103 H10D 109.2 . . ?
C102 C103 H10C 109.2 . . ?
C102 C103 H10D 109.2 . . ?
H10C C103 H10D 107.9 . . ?
N103 C104 H104 125.7 . . ?
N103 C104 C105 108.7(2) . . ?
C105 C104 H104 125.7 . . ?
N101 C105 C104 104.6(2) . . ?
N101 C105 H105 127.7 . . ?
C104 C105 H105 127.7 . . ?
O121 C122 C123 109.92(18) . . ?
O122 C122 O121 123.7(2) . . ?
O122 C122 C123 126.3(2) . . ?
C122 C123 H12A 108.6 . . ?
C122 C123 H12B 108.6 . . ?
C122 C123 C124 114.72(19) . . ?
H12A C123 H12B 107.6 . . ?
C124 C123 H12A 108.6 . . ?
C124 C123 H12B 108.6 . . ?
C123 C124 H12C 109.3 . . ?
C123 C124 H12D 109.3 . . ?
H12C C124 H12D 108.0 . . ?
C125 C124 C123 111.56(19) . . ?
C125 C124 H12C 109.3 . . ?
C125 C124 H12D 109.3 . . ?
C124 C125 H12E 108.9 . . ?
C124 C125 H12F 108.9 . . ?
H12E C125 H12F 107.7 . . ?
C126 C125 C124 113.3(2) . . ?
C126 C125 H12E 108.9 . . ?
C126 C125 H12F 108.9 . . ?
C125 C126 H12G 108.9 . . ?
C125 C126 H12H 108.9 . . ?
C125 C126 C127 113.4(2) . . ?
H12G C126 H12H 107.7 . . ?
C127 C126 H12G 108.9 . . ?
C127 C126 H12H 108.9 . . ?
C126 C127 H12I 108.9 . . ?
C126 C127 H12J 108.9 . . ?
H12I C127 H12J 107.7 . . ?
C128 C127 C126 113.5(2) . . ?
C128 C127 H12I 108.9 . . ?
C128 C127 H12J 108.9 . . ?
C127 C128 H12K 108.9 . . ?
C127 C128 H12L 108.9 . . ?
C127 C128 C129 113.5(2) . . ?
H12K C128 H12L 107.7 . . ?
C129 C128 H12K 108.9 . . ?
C129 C128 H12L 108.9 . . ?
C128 C129 H12M 108.9 . . ?
C128 C129 H12N 108.9 . . ?
H12M C129 H12N 107.7 . . ?
C130 C129 C128 113.6(2) . . ?
C130 C129 H12M 108.9 . . ?
C130 C129 H12N 108.9 . . ?
C129 C130 H13A 108.9 . . ?
C129 C130 H13B 108.9 . . ?
C129 C130 C131 113.2(2) . . ?
H13A C130 H13B 107.7 . . ?
C131 C130 H13A 108.9 . . ?
C131 C130 H13B 108.9 . . ?
C130 C131 H13C 108.9 . . ?
C130 C131 H13D 108.9 . . ?
H13C C131 H13D 107.7 . . ?
C132 C131 C130 113.5(2) . . ?
C132 C131 H13C 108.9 . . ?
C132 C131 H13D 108.9 . . ?
C131 C132 H13E 108.9 . . ?
C131 C132 H13F 108.9 . . ?
C131 C132 C133 113.5(2) . . ?
H13E C132 H13F 107.7 . . ?
C133 C132 H13E 108.9 . . ?
C133 C132 H13F 108.9 . . ?
C132 C133 H13G 108.9 . . ?
C132 C133 H13H 108.9 . . ?
H13G C133 H13H 107.7 . . ?
C134 C133 C132 113.5(2) . . ?
C134 C133 H13G 108.9 . . ?
C134 C133 H13H 108.9 . . ?
C133 C134 H13I 108.8 . . ?
C133 C134 H13J 108.8 . . ?
C133 C134 C135 113.7(2) . . ?
H13I C134 H13J 107.7 . . ?
C135 C134 H13I 108.8 . . ?
C135 C134 H13J 108.8 . . ?
C134 C135 H13K 108.9 . . ?
C134 C135 H13L 108.9 . . ?
H13K C135 H13L 107.8 . . ?
C136 C135 C134 113.2(2) . . ?
C136 C135 H13K 108.9 . . ?
C136 C135 H13L 108.9 . . ?
C135 C136 H13M 108.7 . . ?
C135 C136 H13N 108.7 . . ?
C135 C136 C137 114.3(2) . . ?
H13M C136 H13N 107.6 . . ?
C137 C136 H13M 108.7 . . ?
C137 C136 H13N 108.7 . . ?
C136 C137 H13O 109.1 . . ?
C136 C137 H13P 109.1 . . ?
H13O C137 H13P 107.8 . . ?
C138 C137 C136 112.7(2) . . ?
C138 C137 H13O 109.1 . . ?
C138 C137 H13P 109.1 . . ?
C137 C138 H13Q 108.8 . . ?
C137 C138 H13R 108.8 . . ?
C137 C138 C139 113.8(2) . . ?
H13Q C138 H13R 107.7 . . ?
C139 C138 H13Q 108.8 . . ?
C139 C138 H13R 108.8 . . ?
C138 C139 H13S 109.5 . . ?
C138 C139 H13T 109.5 . . ?
C138 C139 H13U 109.5 . . ?
H13S C139 H13T 109.5 . . ?
H13S C139 H13U 109.5 . . ?
H13T C139 H13U 109.5 . . ?

loop_
_geom_bond_atom_site_label_1
_geom_bond_atom_site_label_2
_geom_bond_distance
_geom_bond_site_symmetry_2
_geom_bond_publ_flag
O121 C102 1.449(2) . ?
O121 C122 1.354(3) . ?
O122 C122 1.196(3) . ?
N101 N102 1.339(3) . ?
N101 C101 1.462(3) . ?
N101 C105 1.342(3) . ?
N102 N103 1.314(3) . ?
N103 C104 1.351(3) . ?
N131 N132 1.355(3) . ?
N131 C35 1.352(3) . ?
N131 C103 1.454(3) . ?
N132 N133 1.316(3) . ?
N133 C34 1.366(3) . ?
C34 H34 0.9500 . ?
C34 C35 1.357(4) . ?
C35 H35 0.9500 . ?
C101 H10A 0.9900 . ?
C101 H10B 0.9900 . ?
C101 C102 1.504(3) . ?
C102 H102 1.0000 . ?
C102 C103 1.526(3) . ?
C103 H10C 0.9900 . ?
C103 H10D 0.9900 . ?
C104 H104 0.9500 . ?
C104 C105 1.364(3) . ?
C105 H105 0.9500 . ?
C122 C123 1.507(3) . ?
C123 H12A 0.9900 . ?
C123 H12B 0.9900 . ?
C123 C124 1.528(3) . ?
C124 H12C 0.9900 . ?
C124 H12D 0.9900 . ?
C124 C125 1.525(3) . ?
C125 H12E 0.9900 . ?
C125 H12F 0.9900 . ?
C125 C126 1.524(3) . ?
C126 H12G 0.9900 . ?
C126 H12H 0.9900 . ?
C126 C127 1.531(3) . ?
C127 H12I 0.9900 . ?
C127 H12J 0.9900 . ?
C127 C128 1.526(3) . ?
C128 H12K 0.9900 . ?
C128 H12L 0.9900 . ?
C128 C129 1.530(3) . ?
C129 H12M 0.9900 . ?
C129 H12N 0.9900 . ?
C129 C130 1.520(3) . ?
C130 H13A 0.9900 . ?
C130 H13B 0.9900 . ?
C130 C131 1.531(3) . ?
C131 H13C 0.9900 . ?
C131 H13D 0.9900 . ?
C131 C132 1.523(3) . ?
C132 H13E 0.9900 . ?
C132 H13F 0.9900 . ?
C132 C133 1.528(3) . ?
C133 H13G 0.9900 . ?
C133 H13H 0.9900 . ?
C133 C134 1.525(3) . ?
C134 H13I 0.9900 . ?
C134 H13J 0.9900 . ?
C134 C135 1.525(3) . ?
C135 H13K 0.9900 . ?
C135 H13L 0.9900 . ?
C135 C136 1.521(3) . ?
C136 H13M 0.9900 . ?
C136 H13N 0.9900 . ?
C136 C137 1.527(3) . ?
C137 H13O 0.9900 . ?
C137 H13P 0.9900 . ?
C137 C138 1.520(3) . ?
C138 H13Q 0.9900 . ?
C138 H13R 0.9900 . ?
C138 C139 1.524(3) . ?
C139 H13S 0.9800 . ?
C139 H13T 0.9800 . ?
C139 H13U 0.9800 . ?

loop_
_geom_hbond_atom_site_label_D
_geom_hbond_atom_site_label_H
_geom_hbond_atom_site_label_A
_geom_hbond_distance_DH
_geom_hbond_distance_HA
_geom_hbond_distance_DA
_geom_hbond_angle_DHA
_geom_hbond_site_symmetry_A
_geom_hbond_publ_flag
C34 H34 N133 0.95 2.63 3.482(4) 148.8 2_665 yes
C35 H35 N102 0.95 2.72 3.527(4) 143.7 1_465 yes
C35 H35 N103 0.95 2.45 3.365(4) 162.6 1_465 yes
C101 H10B N132 0.99 2.59 3.173(4) 117.4 . yes
C102 H102 N102 1.00 2.61 3.517(3) 150.7 1_455 yes
C105 H105 N102 0.95 2.63 3.485(3) 150.0 1_455 yes
C105 H105 N103 0.95 2.30 3.243(3) 170.0 1_455 yes
C123 H12A N103 0.99 2.74 3.478(4) 131.8 1_465 yes
C123 H12B O122 0.99 2.57 3.506(3) 156.8 1_655 yes

loop_
_geom_torsion_atom_site_label_1
_geom_torsion_atom_site_label_2
_geom_torsion_atom_site_label_3
_geom_torsion_atom_site_label_4
_geom_torsion
_geom_torsion_site_symmetry_1
_geom_torsion_site_symmetry_2
_geom_torsion_site_symmetry_3
_geom_torsion_site_symmetry_4
_geom_torsion_publ_flag
O121 C102 C103 N131 55.7(2) . . . . ?
O121 C122 C123 C124 -168.62(19) . . . . ?
O122 C122 C123 C124 14.1(4) . . . . ?
N101 N102 N103 C104 -0.4(2) . . . . ?
N101 C101 C102 O121 62.2(2) . . . . ?
N101 C101 C102 C103 -178.21(18) . . . . ?
N102 N101 C101 C102 -127.2(2) . . . . ?
N102 N101 C105 C104 -1.0(3) . . . . ?
N102 N103 C104 C105 -0.2(3) . . . . ?
N103 C104 C105 N101 0.7(3) . . . . ?
N131 N132 N133 C34 0.2(3) . . . . ?
N132 N131 C35 C34 0.4(3) . . . . ?
N132 N131 C103 C102 88.0(2) . . . . ?
N132 N133 C34 C35 0.0(3) . . . . ?
N133 C34 C35 N131 -0.3(3) . . . . ?
C35 N131 N132 N133 -0.4(2) . . . . ?
C35 N131 C103 C102 -83.6(3) . . . . ?
C101 N101 N102 N103 -176.45(18) . . . . ?
C101 N101 C105 C104 176.0(2) . . . . ?
C101 C102 C103 N131 -62.5(2) . . . . ?
C102 O121 C122 O122 2.4(3) . . . . ?
C102 O121 C122 C123 -175.00(18) . . . . ?
C103 N131 N132 N133 -173.30(19) . . . . ?
C103 N131 C35 C34 172.8(2) . . . . ?
C105 N101 N102 N103 0.8(3) . . . . ?
C105 N101 C101 C102 56.1(3) . . . . ?
C122 O121 C102 C101 -145.0(2) . . . . ?
C122 O121 C102 C103 94.0(2) . . . . ?
C122 C123 C124 C125 -174.1(2) . . . . ?
C123 C124 C125 C126 -176.7(2) . . . . ?
C124 C125 C126 C127 179.7(2) . . . . ?
C125 C126 C127 C128 -178.0(2) . . . . ?
C126 C127 C128 C129 179.9(2) . . . . ?
C127 C128 C129 C130 -179.1(2) . . . . ?
C128 C129 C130 C131 -179.5(2) . . . . ?
C129 C130 C131 C132 180.0(2) . . . . ?
C130 C131 C132 C133 -179.6(2) . . . . ?
C131 C132 C133 C134 179.8(2) . . . . ?
C132 C133 C134 C135 179.8(2) . . . . ?
C133 C134 C135 C136 179.9(2) . . . . ?
C134 C135 C136 C137 178.8(2) . . . . ?
C135 C136 C137 C138 -179.2(2) . . . . ?
C136 C137 C138 C139 177.0(2) . . . . ?

loop_
_exptl_oxdiff_crystal_face_indexfrac_h
_exptl_oxdiff_crystal_face_indexfrac_k
_exptl_oxdiff_crystal_face_indexfrac_l
_exptl_oxdiff_crystal_face_x
_exptl_oxdiff_crystal_face_y
_exptl_oxdiff_crystal_face_z
-1.7765 -2.7595 -16.0986 -0.0137 -0.3502 -0.9366
-2.5229 2.2584 5.6824 0.0219 0.9637 -0.2660
1.7015 2.8143 16.2104 0.0142 0.3760 0.9265
2.5044 -2.2818 -5.8251 -0.0220 -0.9661 0.2571
2.7359 1.6669 12.8572 0.0038 -0.0716 0.9974
-0.5844 -3.2965 14.6816 -0.9618 0.0216 0.2730
-1.2544 0.9397 -17.7209 0.6075 -0.0099 -0.7942
2.9023 3.8187 4.1901 0.5920 -0.0192 0.8057
-2.8081 -4.0762 -1.7103 -0.7000 0.0212 -0.7138
